data_7041499
loop_
_publ_author_name
'Deville, Claire'
'McKee, Vickie'
'McKenzie, Christine J.'

_publ_section_title
;
 Copper-promoted methylene C-H oxidation to a ketone derivative by O2.
;
_journal_issue 3
_journal_name_full 'Dalton transactions (Cambridge, England : 2003)'
_journal_page_first 709
_journal_page_last 719
_journal_paper_doi 10.1039/c6dt03349k
_journal_volume 46
_journal_year 2017
_chemical_formula_moiety 'C24 H22 Br2 N6 Ni O2, 0.5(C2 H6 O), 0.5(H2 O)'
_chemical_formula_sum 'C25 H28 Br2 N6 Ni O3'
_chemical_formula_weight 679.06
_space_group_crystal_system monoclinic
_space_group_IT_number 14
_space_group_name_Hall '-P 2yn'
_space_group_name_H-M_alt 'P 1 21/n 1'
_symmetry_space_group_name_Hall '-P 2yn'
_symmetry_space_group_name_H-M 'P 1 21/n 1'
_atom_sites_solution_hydrogens mixed
_atom_sites_solution_primary dual
_atom_sites_solution_secondary difmap
_audit_creation_method SHELXL-2014/7
_audit_update_record
;
2016-08-11 deposited with the CCDC.
2016-12-09 downloaded from the CCDC.
;
_cell_angle_alpha 90
_cell_angle_beta 116.071(3)
_cell_angle_gamma 90
_cell_formula_units_Z 4
_cell_length_a 14.0794(9)
_cell_length_b 13.7668(10)
_cell_length_c 14.7078(9)
_cell_measurement_reflns_used 9973
_cell_measurement_temperature 150(2)
_cell_measurement_theta_max 29.39
_cell_measurement_theta_min 2.19
_cell_volume 2560.7(3)
_computing_cell_refinement 'SAINT v.7.68a (Bruker, 2010)'
_computing_data_collection 'APEX2 v.2010.1-2 (Bruker Nonius, 2010)'
_computing_data_reduction 'SAINT v.7.68a (Bruker, 2010)'
_computing_molecular_graphics 'Mercury 3.3 (Macrae et al., 2006)'
_computing_publication_material 'publCIF (Westrip, 2010)'
_computing_structure_refinement 'SHELXL-2014/7 (Sheldrick, 2014)'
_computing_structure_solution 'SHELXT 2014/4 (Sheldrick, 2014)'
_diffrn_ambient_temperature 150(2)
_diffrn_detector_area_resol_mean 9.1
_diffrn_measured_fraction_theta_full 1.000
_diffrn_measured_fraction_theta_max 1.000
_diffrn_measurement_device_type 'CCD area detector'
_diffrn_measurement_method 'phi and omega scans'
_diffrn_radiation_monochromator graphite
_diffrn_radiation_source 'fine-focus sealed tube'
_diffrn_radiation_type MoK\a
_diffrn_radiation_wavelength 0.71073
_diffrn_reflns_av_R_equivalents 0.0946
_diffrn_reflns_av_unetI/netI 0.0422
_diffrn_reflns_Laue_measured_fraction_full 1.000
_diffrn_reflns_Laue_measured_fraction_max 1.000
_diffrn_reflns_limit_h_max 17
_diffrn_reflns_limit_h_min -17
_diffrn_reflns_limit_k_max 16
_diffrn_reflns_limit_k_min -16
_diffrn_reflns_limit_l_max 18
_diffrn_reflns_limit_l_min -18
_diffrn_reflns_number 39384
_diffrn_reflns_point_group_measured_fraction_full 1.000
_diffrn_reflns_point_group_measured_fraction_max 1.000
_diffrn_reflns_theta_full 25.242
_diffrn_reflns_theta_max 26.000
_diffrn_reflns_theta_min 2.137
_exptl_absorpt_coefficient_mu 3.919
_exptl_absorpt_correction_T_max 0.7461
_exptl_absorpt_correction_T_min 0.3699
_exptl_absorpt_correction_type multi-scan
_exptl_absorpt_process_details 'SADABS v2008/1 (Sheldrick, 2008)'
_exptl_crystal_colour green
_exptl_crystal_density_diffrn 1.761
_exptl_crystal_description prism
_exptl_crystal_F_000 1368
_exptl_crystal_size_max 0.260
_exptl_crystal_size_mid 0.160
_exptl_crystal_size_min 0.100
_refine_diff_density_max 0.725
_refine_diff_density_min -0.828
_refine_diff_density_rms 0.120
_refine_ls_extinction_method none
_refine_ls_goodness_of_fit_ref 1.008
_refine_ls_hydrogen_treatment constr
_refine_ls_matrix_type full
_refine_ls_number_parameters 318
_refine_ls_number_reflns 5030
_refine_ls_number_restraints 0
_refine_ls_restrained_S_all 1.008
_refine_ls_R_factor_all 0.0442
_refine_ls_R_factor_gt 0.0403
_refine_ls_shift/su_max 0.001
_refine_ls_shift/su_mean 0.000
_refine_ls_structure_factor_coef Fsqd
_refine_ls_weighting_details 'w=1/[\s^2^(Fo^2^)+(0.0669P)^2^] where P=(Fo^2^+2Fc^2^)/3'
_refine_ls_weighting_scheme calc
_refine_ls_wR_factor_gt 0.1065
_refine_ls_wR_factor_ref 0.1077
_reflns_Friedel_coverage 0.000
_reflns_number_gt 4175
_reflns_number_total 5030
_reflns_threshold_expression 'I > 2\s(I)'
_cod_data_source_file c6dt03349k2.cif
_cod_data_source_block cm15073_sq
_cod_depositor_comments 'Adding full bibliography for 7041497--7041504.cif.'
_cod_database_code 7041499
_shelx_shelxl_version_number 2014/7
_shelx_space_group_comment
;
The symmetry employed for this shelxl refinement is uniquely defined
by the following loop, which should always be used as a source of
symmetry information in preference to the above space-group names.
They are only intended as comments.
;
_shelx_estimated_absorpt_t_min 0.429
_shelx_estimated_absorpt_t_max 0.695

loop_
_space_group_symop_operation_xyz
'x, y, z'
'-x+1/2, y+1/2, -z+1/2'
'-x, -y, -z'
'x-1/2, -y-1/2, z-1/2'

loop_
_atom_site_label
_atom_site_type_symbol
_atom_site_fract_x
_atom_site_fract_y
_atom_site_fract_z
_atom_site_U_iso_or_equiv
_atom_site_adp_type
_atom_site_occupancy
_atom_site_site_symmetry_order
_atom_site_calc_flag
_atom_site_refinement_flags_posn
_atom_site_refinement_flags_adp
_atom_site_refinement_flags_occupancy
Ni1 Ni 0.69119(3) 0.38492(3) 0.43227(3) 0.03233(13) Uani 1 1 d . . .
Br1 Br 0.60407(3) 0.51861(2) 0.29165(2) 0.04152(12) Uani 1 1 d . . .
Br2 Br 0.78927(3) 0.50616(2) 0.57621(2) 0.03976(12) Uani 1 1 d . . .
C1 C 0.5635(3) 0.2277(2) 0.2786(2) 0.0397(7) Uani 1 1 d . . .
H1 H 0.5137 0.2338 0.3057 0.048 Uiso 1 1 calc R U .
C2 C 0.5421(3) 0.1640(3) 0.1989(3) 0.0469(8) Uani 1 1 d . . .
H2 H 0.4787 0.1269 0.1716 0.056 Uiso 1 1 calc R U .
C3 C 0.6152(3) 0.1554(3) 0.1597(3) 0.0499(9) Uani 1 1 d . . .
H3 H 0.6017 0.1136 0.1040 0.060 Uiso 1 1 calc R U .
C4 C 0.7075(3) 0.2081(3) 0.2025(2) 0.0455(8) Uani 1 1 d . . .
H4 H 0.7588 0.2020 0.1771 0.055 Uiso 1 1 calc R U .
C5 C 0.7255(3) 0.2702(2) 0.2828(2) 0.0379(7) Uani 1 1 d . . .
C6 C 0.8226(2) 0.3274(2) 0.3351(2) 0.0365(7) Uani 1 1 d . . .
C7 C 0.9095(3) 0.3266(2) 0.3017(2) 0.0403(7) Uani 1 1 d . . .
H7A H 0.9171 0.2601 0.2801 0.048 Uiso 1 1 calc R U .
H7B H 0.9771 0.3445 0.3597 0.048 Uiso 1 1 calc R U .
C8 C 0.8873(2) 0.3973(2) 0.2143(2) 0.0373(7) Uani 1 1 d . . .
C9 C 0.8037(3) 0.4612(2) 0.1780(2) 0.0444(8) Uani 1 1 d . . .
H9 H 0.7546 0.4625 0.2062 0.053 Uiso 1 1 calc R U .
C10 C 0.7921(3) 0.5236(3) 0.1001(3) 0.0471(8) Uani 1 1 d . . .
H10 H 0.7342 0.5674 0.0731 0.057 Uiso 1 1 calc R U .
C11 C 0.8662(3) 0.5209(2) 0.0624(3) 0.0457(8) Uani 1 1 d . . .
H11 H 0.8616 0.5641 0.0102 0.055 Uiso 1 1 calc R U .
C12 C 0.9468(3) 0.4543(3) 0.1021(2) 0.0439(8) Uani 1 1 d . . .
H12 H 0.9972 0.4521 0.0754 0.053 Uiso 1 1 calc R U .
O1 O 0.91253(16) 0.43549(17) 0.45859(16) 0.0415(5) Uani 1 1 d . . .
H1B H 0.9069 0.4661 0.5070 0.062 Uiso 0.5 1 d R U P
H1C H 0.9175 0.4767 0.4169 0.062 Uiso 0.5 1 d R U P
N1 N 0.6517(2) 0.28076(19) 0.31863(18) 0.0359(6) Uani 1 1 d . . .
N2 N 0.8239(2) 0.37843(18) 0.40806(19) 0.0360(6) Uani 1 1 d . . .
N3 N 0.9583(2) 0.39175(19) 0.1769(2) 0.0406(6) Uani 1 1 d . . .
C13 C 0.8064(2) 0.2225(2) 0.5832(2) 0.0370(7) Uani 1 1 d . . .
H13 H 0.8597 0.2288 0.5605 0.044 Uiso 1 1 calc R U .
C14 C 0.8238(3) 0.1581(2) 0.6615(2) 0.0412(7) Uani 1 1 d . . .
H14 H 0.8867 0.1206 0.6911 0.049 Uiso 1 1 calc R U .
C15 C 0.7463(3) 0.1501(2) 0.6951(2) 0.0419(8) Uani 1 1 d . . .
H15 H 0.7563 0.1083 0.7499 0.050 Uiso 1 1 calc R U .
C16 C 0.6548(3) 0.2034(2) 0.6484(2) 0.0378(7) Uani 1 1 d . . .
H16 H 0.6006 0.1980 0.6701 0.045 Uiso 1 1 calc R U .
C17 C 0.6423(2) 0.2651(2) 0.5692(2) 0.0348(7) Uani 1 1 d . . .
C18 C 0.5455(2) 0.3242(2) 0.5123(2) 0.0358(7) Uani 1 1 d . . .
C19 C 0.4464(3) 0.3135(2) 0.5255(2) 0.0400(7) Uani 1 1 d . . .
H19A H 0.4116 0.3777 0.5163 0.048 Uiso 1 1 calc R U .
H19B H 0.4650 0.2914 0.5953 0.048 Uiso 1 1 calc R U .
C20 C 0.3691(3) 0.2417(2) 0.4508(2) 0.0385(7) Uani 1 1 d . . .
C21 C 0.2680(3) 0.2317(2) 0.4450(3) 0.0465(8) Uani 1 1 d . . .
H21 H 0.2469 0.2694 0.4871 0.056 Uiso 1 1 calc R U .
C22 C 0.1992(3) 0.1660(3) 0.3769(3) 0.0520(9) Uani 1 1 d . . .
H22 H 0.1298 0.1578 0.3713 0.062 Uiso 1 1 calc R U .
C23 C 0.2327(3) 0.1126(2) 0.3170(3) 0.0517(9) Uani 1 1 d . . .
H23 H 0.1868 0.0673 0.2691 0.062 Uiso 1 1 calc R U .
C24 C 0.3339(3) 0.1265(2) 0.3283(2) 0.0457(8) Uani 1 1 d . . .
H24 H 0.3567 0.0894 0.2871 0.055 Uiso 1 1 calc R U .
N4 N 0.7196(2) 0.27582(18) 0.53839(18) 0.0332(5) Uani 1 1 d . . .
N5 N 0.5555(2) 0.38317(18) 0.44938(18) 0.0348(6) Uani 1 1 d . . .
N6 N 0.4025(2) 0.18941(19) 0.39408(19) 0.0410(6) Uani 1 1 d . . .
O2 O 0.46695(16) 0.43867(17) 0.39316(16) 0.0404(5) Uani 1 1 d . . .
H2O H 0.4808 0.4776 0.3566 0.061 Uiso 1 1 calc R U .

loop_
_atom_site_aniso_label
_atom_site_aniso_U_11
_atom_site_aniso_U_22
_atom_site_aniso_U_33
_atom_site_aniso_U_23
_atom_site_aniso_U_13
_atom_site_aniso_U_12
Ni1 0.0344(2) 0.0349(2) 0.0284(2) -0.00066(14) 0.01443(18) -0.00003(15)
Br1 0.0453(2) 0.0438(2) 0.03683(19) 0.00505(13) 0.01928(16) 0.00463(14)
Br2 0.0424(2) 0.0390(2) 0.03474(19) -0.00412(12) 0.01402(15) -0.00008(13)
C1 0.0418(18) 0.0401(18) 0.0351(16) -0.0028(14) 0.0148(14) -0.0009(14)
C2 0.0435(19) 0.046(2) 0.0447(18) -0.0088(16) 0.0135(15) -0.0027(15)
C3 0.055(2) 0.055(2) 0.0383(18) -0.0123(16) 0.0190(16) 0.0020(17)
C4 0.049(2) 0.053(2) 0.0382(17) -0.0041(15) 0.0232(16) 0.0035(16)
C5 0.0429(18) 0.0393(17) 0.0311(15) 0.0021(13) 0.0159(14) 0.0063(14)
C6 0.0402(17) 0.0390(17) 0.0319(15) 0.0061(13) 0.0173(13) 0.0054(13)
C7 0.0405(18) 0.0482(19) 0.0353(16) 0.0039(14) 0.0196(14) 0.0043(14)
C8 0.0395(17) 0.0406(18) 0.0326(16) -0.0020(13) 0.0166(14) -0.0021(13)
C9 0.046(2) 0.049(2) 0.0470(19) 0.0080(16) 0.0280(16) 0.0056(16)
C10 0.050(2) 0.049(2) 0.0440(19) 0.0073(16) 0.0221(17) 0.0080(16)
C11 0.053(2) 0.046(2) 0.0412(18) 0.0042(15) 0.0241(17) -0.0015(16)
C12 0.049(2) 0.049(2) 0.0408(18) -0.0003(15) 0.0266(16) -0.0011(16)
O1 0.0370(12) 0.0477(13) 0.0373(11) 0.0020(10) 0.0141(10) -0.0075(10)
N1 0.0377(14) 0.0388(14) 0.0298(12) 0.0007(11) 0.0136(11) 0.0039(11)
N2 0.0342(14) 0.0382(14) 0.0343(13) 0.0043(11) 0.0137(11) 0.0003(11)
N3 0.0424(15) 0.0471(16) 0.0381(14) 0.0011(12) 0.0230(12) 0.0010(12)
C13 0.0364(17) 0.0380(18) 0.0353(16) -0.0016(13) 0.0145(14) -0.0024(13)
C14 0.0422(18) 0.0426(18) 0.0363(16) 0.0006(14) 0.0150(14) -0.0008(14)
C15 0.054(2) 0.0367(17) 0.0341(16) -0.0016(14) 0.0178(15) -0.0047(15)
C16 0.0453(19) 0.0398(18) 0.0326(15) -0.0034(13) 0.0209(14) -0.0058(14)
C17 0.0387(17) 0.0377(17) 0.0287(14) -0.0052(12) 0.0154(13) -0.0057(13)
C18 0.0374(17) 0.0404(18) 0.0325(15) -0.0075(13) 0.0180(13) -0.0031(13)
C19 0.0448(18) 0.0461(19) 0.0349(16) -0.0018(14) 0.0229(14) 0.0000(15)
C20 0.0401(17) 0.0383(17) 0.0380(16) 0.0065(13) 0.0180(14) 0.0009(14)
C21 0.0456(19) 0.0443(19) 0.054(2) 0.0044(16) 0.0259(17) 0.0000(15)
C22 0.0397(19) 0.049(2) 0.062(2) 0.0090(18) 0.0174(17) -0.0042(16)
C23 0.051(2) 0.041(2) 0.049(2) 0.0023(16) 0.0094(17) -0.0074(16)
C24 0.053(2) 0.0423(19) 0.0392(17) -0.0034(14) 0.0176(16) -0.0004(15)
N4 0.0351(13) 0.0364(14) 0.0291(12) -0.0031(10) 0.0150(11) -0.0036(11)
N5 0.0345(14) 0.0370(14) 0.0300(13) -0.0045(10) 0.0114(11) 0.0000(11)
N6 0.0426(15) 0.0423(15) 0.0369(14) -0.0016(12) 0.0163(12) -0.0008(12)
O2 0.0368(12) 0.0449(13) 0.0382(12) 0.0019(10) 0.0154(10) 0.0067(10)

loop_
_atom_type_symbol
_atom_type_description
_atom_type_scat_dispersion_real
_atom_type_scat_dispersion_imag
_atom_type_scat_source
C C 0.0033 0.0016 'International Tables Vol C Tables 4.2.6.8 and 6.1.1.4'
H H 0.0000 0.0000 'International Tables Vol C Tables 4.2.6.8 and 6.1.1.4'
N N 0.0061 0.0033 'International Tables Vol C Tables 4.2.6.8 and 6.1.1.4'
O O 0.0106 0.0060 'International Tables Vol C Tables 4.2.6.8 and 6.1.1.4'
Ni Ni 0.3393 1.1124 'International Tables Vol C Tables 4.2.6.8 and 6.1.1.4'
Br Br -0.2901 2.4595 'International Tables Vol C Tables 4.2.6.8 and 6.1.1.4'

loop_
_geom_angle_atom_site_label_1
_geom_angle_atom_site_label_2
_geom_angle_atom_site_label_3
_geom_angle
N5 Ni1 N2 175.90(10)
N5 Ni1 N4 77.25(10)
N2 Ni1 N4 102.11(10)
N5 Ni1 N1 99.04(10)
N2 Ni1 N1 76.89(10)
N4 Ni1 N1 90.03(10)
N5 Ni1 Br2 95.72(7)
N2 Ni1 Br2 88.32(7)
N4 Ni1 Br2 89.68(7)
N1 Ni1 Br2 164.80(7)
N5 Ni1 Br1 88.10(7)
N2 Ni1 Br1 92.26(7)
N4 Ni1 Br1 164.98(7)
N1 Ni1 Br1 89.03(7)
Br2 Ni1 Br1 95.118(18)
N1 C1 C2 122.2(3)
C3 C2 C1 118.6(3)
C4 C3 C2 119.3(3)
C3 C4 C5 119.7(3)
N1 C5 C4 120.7(3)
N1 C5 C6 115.6(3)
C4 C5 C6 123.7(3)
N2 C6 C5 113.7(3)
N2 C6 C7 124.4(3)
C5 C6 C7 121.9(3)
C6 C7 C8 112.0(3)
N3 C8 C9 123.0(3)
N3 C8 C7 113.3(3)
C9 C8 C7 123.7(3)
C8 C9 C10 119.2(3)
C11 C10 C9 118.8(3)
C12 C11 C10 118.4(3)
N3 C12 C11 123.6(3)
C1 N1 C5 119.4(3)
C1 N1 Ni1 126.8(2)
C5 N1 Ni1 113.8(2)
C6 N2 O1 116.2(3)
C6 N2 Ni1 119.5(2)
O1 N2 Ni1 123.89(18)
C8 N3 C12 117.1(3)
N4 C13 C14 123.7(3)
C15 C14 C13 117.8(3)
C16 C15 C14 119.4(3)
C15 C16 C17 119.4(3)
N4 C17 C16 121.5(3)
N4 C17 C18 115.0(3)
C16 C17 C18 123.5(3)
N5 C18 C17 112.7(3)
N5 C18 C19 124.0(3)
C17 C18 C19 123.3(3)
C18 C19 C20 112.4(2)
N6 C20 C21 122.7(3)
N6 C20 C19 117.7(3)
C21 C20 C19 119.6(3)
C22 C21 C20 118.7(3)
C21 C22 C23 119.0(3)
C24 C23 C22 118.4(3)
N6 C24 C23 123.9(3)
C13 N4 C17 118.1(3)
C13 N4 Ni1 127.3(2)
C17 N4 Ni1 114.4(2)
C18 N5 O2 115.1(3)
C18 N5 Ni1 120.2(2)
O2 N5 Ni1 124.62(18)
C20 N6 C24 117.3(3)

loop_
_geom_bond_atom_site_label_1
_geom_bond_atom_site_label_2
_geom_bond_distance
Ni1 N5 2.033(3)
Ni1 N2 2.052(3)
Ni1 N4 2.074(2)
Ni1 N1 2.084(3)
Ni1 Br2 2.5701(5)
Ni1 Br1 2.6343(5)
C1 N1 1.334(4)
C1 C2 1.388(4)
C2 C3 1.387(5)
C3 C4 1.375(5)
C4 C5 1.389(4)
C5 N1 1.363(4)
C5 C6 1.468(5)
C6 N2 1.276(4)
C6 C7 1.505(4)
C7 C8 1.532(4)
C8 N3 1.337(4)
C8 C9 1.376(4)
C9 C10 1.382(5)
C10 C11 1.382(5)
C11 C12 1.374(5)
C12 N3 1.350(4)
O1 N2 1.383(3)
C13 N4 1.326(4)
C13 C14 1.387(4)
C14 C15 1.385(5)
C15 C16 1.375(5)
C16 C17 1.389(4)
C17 N4 1.358(4)
C17 C18 1.490(4)
C18 N5 1.285(4)
C18 C19 1.498(4)
C19 C20 1.523(4)
C20 N6 1.335(4)
C20 C21 1.395(4)
C21 C22 1.381(5)
C22 C23 1.381(5)
C23 C24 1.374(5)
C24 N6 1.341(4)
N5 O2 1.384(3)

loop_
_geom_hbond_atom_site_label_D
_geom_hbond_atom_site_label_H
_geom_hbond_atom_site_label_A
_geom_hbond_distance_DH
_geom_hbond_distance_HA
_geom_hbond_distance_DA
_geom_hbond_angle_DHA
_geom_hbond_site_symmetry_A
O1 H1C O1 0.86 2.59 2.840(4) 98.2 3_766
O1 H1B Br2 0.86 2.36 3.097(2) 144.0 .
O2 H2O Br1 0.84 2.39 3.115(2) 145.1 .

loop_
_geom_torsion_atom_site_label_1
_geom_torsion_atom_site_label_2
_geom_torsion_atom_site_label_3
_geom_torsion_atom_site_label_4
_geom_torsion
N1 C1 C2 C3 0.0(5)
C1 C2 C3 C4 1.7(5)
C2 C3 C4 C5 -1.1(5)
C3 C4 C5 N1 -1.2(5)
C3 C4 C5 C6 178.3(3)
N1 C5 C6 N2 0.7(4)
C4 C5 C6 N2 -178.8(3)
N1 C5 C6 C7 -177.5(3)
C4 C5 C6 C7 3.0(5)
N2 C6 C7 C8 -95.0(4)
C5 C6 C7 C8 82.9(4)
C6 C7 C8 N3 -174.2(3)
C6 C7 C8 C9 6.5(5)
N3 C8 C9 C10 -0.6(5)
C7 C8 C9 C10 178.6(3)
C8 C9 C10 C11 -1.2(5)
C9 C10 C11 C12 1.8(5)
C10 C11 C12 N3 -0.7(5)
C2 C1 N1 C5 -2.3(5)
C2 C1 N1 Ni1 176.2(2)
C4 C5 N1 C1 2.9(4)
C6 C5 N1 C1 -176.7(3)
C4 C5 N1 Ni1 -175.8(2)
C6 C5 N1 Ni1 4.7(3)
C5 C6 N2 O1 -178.6(2)
C7 C6 N2 O1 -0.5(4)
C5 C6 N2 Ni1 -6.0(4)
C7 C6 N2 Ni1 172.0(2)
C9 C8 N3 C12 1.8(5)
C7 C8 N3 C12 -177.5(3)
C11 C12 N3 C8 -1.1(5)
N4 C13 C14 C15 -0.7(5)
C13 C14 C15 C16 1.9(5)
C14 C15 C16 C17 -0.8(5)
C15 C16 C17 N4 -1.6(5)
C15 C16 C17 C18 178.7(3)
N4 C17 C18 N5 -6.4(4)
C16 C17 C18 N5 173.3(3)
N4 C17 C18 C19 172.0(3)
C16 C17 C18 C19 -8.3(5)
N5 C18 C19 C20 86.1(4)
C17 C18 C19 C20 -92.1(3)
C18 C19 C20 N6 8.4(4)
C18 C19 C20 C21 -172.6(3)
N6 C20 C21 C22 -0.9(5)
C19 C20 C21 C22 -179.9(3)
C20 C21 C22 C23 0.0(5)
C21 C22 C23 C24 0.5(5)
C22 C23 C24 N6 -0.2(5)
C14 C13 N4 C17 -1.6(4)
C14 C13 N4 Ni1 172.7(2)
C16 C17 N4 C13 2.8(4)
C18 C17 N4 C13 -177.5(3)
C16 C17 N4 Ni1 -172.3(2)
C18 C17 N4 Ni1 7.4(3)
C17 C18 N5 O2 178.9(2)
C19 C18 N5 O2 0.5(4)
C17 C18 N5 Ni1 2.2(3)
C19 C18 N5 Ni1 -176.2(2)
C21 C20 N6 C24 1.2(5)
C19 C20 N6 C24 -179.8(3)
C23 C24 N6 C20 -0.6(5)
